data_7116576
loop_
_publ_author_name
'Bijan Mondal'
'Bijnaneswar Mondal'
'Koushik Pal'
'Babu Varghese'
'Sundargopal Ghosh'

_publ_section_title
;
 An electron-poor di-molybdenum triple-decker with a puckered [B4Ru2]
 bridging ring is an oblato-closo cluster
;
_journal_name_full Chem.Commun.
_journal_page_first 3828
_journal_paper_doi 10.1039/C4cc09630D
_journal_volume 51
_journal_year 2015
_chemical_formula_sum 'C26 H34 B4 Mo2 O6 Ru2'
_chemical_formula_weight 879.79
_chemical_name_systematic
;
 ?
;
_space_group_crystal_system monoclinic
_space_group_IT_number 15
_space_group_name_Hall '-C 2yc'
_space_group_name_H-M_alt 'C 1 2/c 1'
_symmetry_space_group_name_Hall '-C 2yc'
_symmetry_space_group_name_H-M 'C 1 2/c 1'
_atom_sites_solution_hydrogens mixed
_audit_block_doi 10.5517/cc13s2pn
_audit_creation_method SHELXL-2012
_audit_update_record
;
2014-11-26 deposited with the CCDC.
2015-01-27 downloaded from the CCDC.
;
_cell_angle_alpha 90
_cell_angle_beta 102.022(2)
_cell_angle_gamma 90
_cell_formula_units_Z 4
_cell_length_a 17.5892(4)
_cell_length_b 15.9899(4)
_cell_length_c 11.2183(3)
_cell_measurement_reflns_used 3019
_cell_measurement_temperature 150(2)
_cell_measurement_theta_max 72.474
_cell_measurement_theta_min 3.774
_cell_volume 3085.94(13)
_computing_cell_refinement 'CrysAlis RED, Oxford Diffraction Ltd.,'
_computing_data_collection 'CrysAlis CCD, Oxford Diffraction Ltd.,'
_computing_data_reduction 'CrysAlis RED, Oxford Diffraction Ltd.,'
_computing_molecular_graphics Ortep3
_computing_publication_material Shelx-97
_computing_structure_refinement 'SHELXL-97 (Sheldrick, 2012)'
_computing_structure_solution 'SHELXS-97 (Sheldrick, 2012)'
_diffrn_ambient_temperature 150(2)
_diffrn_measured_fraction_theta_full 0.998
_diffrn_measured_fraction_theta_max 0.985
_diffrn_measurement_device_type 'OXFORD Diffraction SUPER NOVA CCD Diffractometer'
_diffrn_measurement_method '\w and \q scan'
_diffrn_radiation_type CuK\a
_diffrn_radiation_wavelength 1.54184
_diffrn_reflns_av_R_equivalents 0.0217
_diffrn_reflns_av_unetI/netI 0.0156
_diffrn_reflns_Laue_measured_fraction_full 0.998
_diffrn_reflns_Laue_measured_fraction_max 0.985
_diffrn_reflns_limit_h_max 17
_diffrn_reflns_limit_h_min -21
_diffrn_reflns_limit_k_max 19
_diffrn_reflns_limit_k_min -19
_diffrn_reflns_limit_l_max 10
_diffrn_reflns_limit_l_min -13
_diffrn_reflns_number 10188
_diffrn_reflns_point_group_measured_fraction_full 0.998
_diffrn_reflns_point_group_measured_fraction_max 0.985
_diffrn_reflns_theta_full 70.000
_diffrn_reflns_theta_max 72.474
_diffrn_reflns_theta_min 3.774
_exptl_absorpt_coefficient_mu 14.589
_exptl_absorpt_correction_T_max 0.3911
_exptl_absorpt_correction_T_min 0.3416
_exptl_absorpt_correction_type multi-scan
_exptl_absorpt_process_details
;
CrysAlis RED, Oxford Diffraction Ltd.,
Version 1.171.31.7 )
SCALE3 ABSPACK scaling algorithm.
;
_exptl_crystal_colour red
_exptl_crystal_density_diffrn 1.894
_exptl_crystal_description block
_exptl_crystal_F_000 1720
_exptl_crystal_size_max 0.230
_exptl_crystal_size_mid 0.180
_exptl_crystal_size_min 0.140
_refine_diff_density_max 1.190
_refine_diff_density_min -0.931
_refine_diff_density_rms 0.106
_refine_ls_extinction_method none
_refine_ls_goodness_of_fit_ref 1.071
_refine_ls_hydrogen_treatment mixed
_refine_ls_matrix_type full
_refine_ls_number_parameters 192
_refine_ls_number_reflns 3019
_refine_ls_number_restraints 3
_refine_ls_restrained_S_all 1.080
_refine_ls_R_factor_all 0.0319
_refine_ls_R_factor_gt 0.0317
_refine_ls_shift/su_max 0.001
_refine_ls_shift/su_mean 0.000
_refine_ls_structure_factor_coef Fsqd
_refine_ls_weighting_details
;
 w=1/[\s^2^(Fo^2^)+(0.0560P)^2^+8.6208P]
 where P=(Fo^2^+2Fc^2^)/3
;
_refine_ls_weighting_scheme calc
_refine_ls_wR_factor_gt 0.0882
_refine_ls_wR_factor_ref 0.0884
_reflns_Friedel_coverage 0.000
_reflns_number_gt 2990
_reflns_number_total 3019
_reflns_threshold_expression 'I > 2\s(I)'
_cod_data_source_file c4cc09630d2.cif
_cod_data_source_block shelxl
_cod_database_code 7116576
_shelx_space_group_comment
;
The symmetry employed for this shelxl refinement is uniquely defined
by the following loop, which should always be used as a source of
symmetry information in preference to the above space-group names.
They are only intended as comments.
;
_shelx_estimated_absorpt_t_min 0.134
_shelx_estimated_absorpt_t_max 0.235
_shelxl_version_number 2012-9

loop_
_space_group_symop_operation_xyz
'x, y, z'
'-x, y, -z+1/2'
'x+1/2, y+1/2, z'
'-x+1/2, y+1/2, -z+1/2'
'-x, -y, -z'
'x, -y, z-1/2'
'-x+1/2, -y+1/2, -z'
'x+1/2, -y+1/2, z-1/2'

loop_
_atom_site_label
_atom_site_type_symbol
_atom_site_fract_x
_atom_site_fract_y
_atom_site_fract_z
_atom_site_U_iso_or_equiv
_atom_site_adp_type
_atom_site_occupancy
_atom_site_site_symmetry_order
_atom_site_calc_flag
_atom_site_refinement_flags_posn
_atom_site_refinement_flags_adp
C1 C 0.3783(3) 0.4184(3) 0.1122(4) 0.0500(9) Uani 1 1 d . .
C2 C 0.5400(2) 0.4286(3) 0.1295(4) 0.0472(9) Uani 1 1 d . .
C3 C 0.4492(3) 0.3333(3) -0.0490(4) 0.0540(10) Uani 1 1 d . .
C4 C 0.3095(2) 0.1642(3) 0.2724(4) 0.0530(11) Uani 1 1 d . .
C5 C 0.3052(2) 0.2483(3) 0.3142(4) 0.0508(10) Uani 1 1 d . .
C6 C 0.3500(2) 0.2525(3) 0.4363(4) 0.0470(9) Uani 1 1 d . .
C7 C 0.3820(2) 0.1721(3) 0.4666(4) 0.0463(9) Uani 1 1 d . .
C8 C 0.3565(2) 0.1178(3) 0.3665(4) 0.0485(9) Uani 1 1 d . .
C9 C 0.2649(3) 0.1288(5) 0.1544(5) 0.0806(17) Uani 1 1 d . .
H9A H 0.2948 0.0833 0.1278 0.121 Uiso 1 1 calc R U
H9B H 0.2560 0.1728 0.0922 0.121 Uiso 1 1 calc R U
H9C H 0.2149 0.1072 0.1662 0.121 Uiso 1 1 calc R U
C10 C 0.2529(3) 0.3158(5) 0.2504(7) 0.086(2) Uani 1 1 d . .
H10A H 0.2587 0.3199 0.1656 0.129 Uiso 1 1 calc R U
H10B H 0.2669 0.3693 0.2917 0.129 Uiso 1 1 calc R U
H10C H 0.1987 0.3023 0.2521 0.129 Uiso 1 1 calc R U
C11 C 0.3479(3) 0.3234(3) 0.5232(5) 0.0684(14) Uani 1 1 d . .
H11A H 0.3037 0.3161 0.5629 0.103 Uiso 1 1 calc R U
H11B H 0.3424 0.3764 0.4783 0.103 Uiso 1 1 calc R U
H11C H 0.3963 0.3241 0.5851 0.103 Uiso 1 1 calc R U
C12 C 0.4302(3) 0.1467(4) 0.5893(5) 0.0669(14) Uani 1 1 d . .
H12A H 0.4478 0.1969 0.6374 0.100 Uiso 1 1 calc R U
H12B H 0.4755 0.1146 0.5773 0.100 Uiso 1 1 calc R U
H12C H 0.3987 0.1122 0.6326 0.100 Uiso 1 1 calc R U
C13 C 0.3680(3) 0.0245(3) 0.3670(6) 0.0730(15) Uani 1 1 d . .
H13A H 0.3227 -0.0032 0.3879 0.109 Uiso 1 1 calc R U
H13B H 0.4148 0.0097 0.4275 0.109 Uiso 1 1 calc R U
H13C H 0.3739 0.0061 0.2861 0.109 Uiso 1 1 calc R U
B1 B 0.4356(2) 0.2113(2) 0.1188(4) 0.0324(8) Uani 1 1 d D .
B2 B 0.4768(2) 0.1255(3) 0.1766(3) 0.0434(9) Uani 1 1 d D .
O1 O 0.3291(2) 0.4663(2) 0.1023(4) 0.0722(10) Uani 1 1 d . .
O2 O 0.5847(2) 0.4806(2) 0.1258(4) 0.0722(10) Uani 1 1 d . .
O3 O 0.4403(3) 0.3243(3) -0.1521(3) 0.0839(12) Uani 1 1 d . .
Mo1 Mo 0.43554(2) 0.21967(2) 0.30150(2) 0.03172(11) Uani 1 1 d . .
Ru1 Ru 0.46538(2) 0.34374(2) 0.12172(2) 0.03642(11) Uani 1 1 d . .
H1 H 0.393(2) 0.193(3) 0.039(3) 0.044 Uiso 1 1 d D U
H2 H 0.452(2) 0.0589(17) 0.131(4) 0.044 Uiso 1 1 d D U

loop_
_atom_site_aniso_label
_atom_site_aniso_U_11
_atom_site_aniso_U_22
_atom_site_aniso_U_33
_atom_site_aniso_U_23
_atom_site_aniso_U_13
_atom_site_aniso_U_12
C1 0.048(2) 0.062(3) 0.041(2) 0.0034(18) 0.0126(17) 0.004(2)
C2 0.051(2) 0.051(2) 0.043(2) 0.0127(17) 0.0159(17) 0.0021(18)
C3 0.059(3) 0.062(3) 0.043(2) 0.0078(18) 0.0142(19) 0.009(2)
C4 0.0278(18) 0.077(3) 0.058(3) -0.003(2) 0.0183(17) -0.0180(18)
C5 0.0275(18) 0.068(3) 0.063(3) 0.012(2) 0.0237(17) 0.0026(17)
C6 0.041(2) 0.055(2) 0.054(2) -0.0010(18) 0.0302(18) -0.0023(17)
C7 0.041(2) 0.054(2) 0.050(2) 0.0074(18) 0.0253(17) -0.0066(17)
C8 0.039(2) 0.051(2) 0.063(3) 0.0005(19) 0.0263(18) -0.0098(17)
C9 0.049(3) 0.117(5) 0.074(4) -0.016(3) 0.009(2) -0.032(3)
C10 0.041(2) 0.109(5) 0.114(5) 0.046(4) 0.032(3) 0.023(3)
C11 0.073(3) 0.066(3) 0.083(4) -0.014(3) 0.053(3) -0.007(3)
C12 0.068(3) 0.085(4) 0.053(3) 0.017(2) 0.024(2) -0.003(3)
C13 0.070(3) 0.050(3) 0.107(4) -0.004(3) 0.039(3) -0.017(2)
B1 0.0265(17) 0.0400(19) 0.0319(18) -0.0025(14) 0.0084(14) -0.0036(14)
B2 0.045(2) 0.041(2) 0.050(3) -0.0036(18) 0.023(2) -0.0022(18)
O1 0.059(2) 0.076(2) 0.085(3) 0.0146(19) 0.0227(18) 0.0316(18)
O2 0.079(2) 0.065(2) 0.075(2) 0.0132(18) 0.0228(19) -0.0180(18)
O3 0.107(3) 0.109(3) 0.0356(19) -0.0023(18) 0.0155(19) 0.015(3)
Mo1 0.02563(16) 0.03822(18) 0.03374(18) 0.00028(10) 0.01174(11) -0.00159(9)
Ru1 0.03409(17) 0.04477(18) 0.03185(17) 0.00520(10) 0.01018(12) 0.00555(10)

loop_
_atom_type_symbol
_atom_type_description
_atom_type_scat_dispersion_real
_atom_type_scat_dispersion_imag
_atom_type_scat_source
C C 0.0181 0.0091 'International Tables Vol C Tables 4.2.6.8 and 6.1.1.4'
H H 0.0000 0.0000 'International Tables Vol C Tables 4.2.6.8 and 6.1.1.4'
B B 0.0090 0.0039 'International Tables Vol C Tables 4.2.6.8 and 6.1.1.4'
O O 0.0492 0.0322 'International Tables Vol C Tables 4.2.6.8 and 6.1.1.4'
Mo Mo -0.0483 2.7339 'International Tables Vol C Tables 4.2.6.8 and 6.1.1.4'
Ru Ru 0.0552 3.2960 'International Tables Vol C Tables 4.2.6.8 and 6.1.1.4'

loop_
_geom_angle_atom_site_label_1
_geom_angle_atom_site_label_2
_geom_angle_atom_site_label_3
_geom_angle
_geom_angle_site_symmetry_1
_geom_angle_site_symmetry_3
O1 C1 Ru1 175.3(4) . .
O2 C2 Ru1 175.4(4) . .
O3 C3 Ru1 177.7(5) . .
C8 C4 C5 108.2(4) . .
C8 C4 C9 125.3(5) . .
C5 C4 C9 126.1(5) . .
C8 C4 Mo1 72.9(2) . .
C5 C4 Mo1 73.3(2) . .
C9 C4 Mo1 124.8(3) . .
C4 C5 C6 107.6(4) . .
C4 C5 C10 126.1(5) . .
C6 C5 C10 125.7(5) . .
C4 C5 Mo1 71.4(2) . .
C6 C5 Mo1 73.7(2) . .
C10 C5 Mo1 127.9(3) . .
C7 C6 C5 107.4(4) . .
C7 C6 C11 126.4(4) . .
C5 C6 C11 125.0(4) . .
C7 C6 Mo1 71.5(2) . .
C5 C6 Mo1 71.3(2) . .
C11 C6 Mo1 132.6(3) . .
C6 C7 C8 108.8(4) . .
C6 C7 C12 125.5(4) . .
C8 C7 C12 125.5(4) . .
C6 C7 Mo1 74.0(2) . .
C8 C7 Mo1 71.9(2) . .
C12 C7 Mo1 123.9(3) . .
C4 C8 C7 108.0(4) . .
C4 C8 C13 125.6(5) . .
C7 C8 C13 125.8(5) . .
C4 C8 Mo1 72.2(2) . .
C7 C8 Mo1 73.2(2) . .
C13 C8 Mo1 126.9(3) . .
C4 C9 H9A 109.5 . .
C4 C9 H9B 109.5 . .
H9A C9 H9B 109.5 . .
C4 C9 H9C 109.5 . .
H9A C9 H9C 109.5 . .
H9B C9 H9C 109.5 . .
C5 C10 H10A 109.5 . .
C5 C10 H10B 109.5 . .
H10A C10 H10B 109.5 . .
C5 C10 H10C 109.5 . .
H10A C10 H10C 109.5 . .
H10B C10 H10C 109.5 . .
C6 C11 H11A 109.5 . .
C6 C11 H11B 109.5 . .
H11A C11 H11B 109.5 . .
C6 C11 H11C 109.5 . .
H11A C11 H11C 109.5 . .
H11B C11 H11C 109.5 . .
C7 C12 H12A 109.5 . .
C7 C12 H12B 109.5 . .
H12A C12 H12B 109.5 . .
C7 C12 H12C 109.5 . .
H12A C12 H12C 109.5 . .
H12B C12 H12C 109.5 . .
C8 C13 H13A 109.5 . .
C8 C13 H13B 109.5 . .
H13A C13 H13B 109.5 . .
C8 C13 H13C 109.5 . .
H13A C13 H13C 109.5 . .
H13B C13 H13C 109.5 . .
B2 B1 Mo1 75.5(2) . .
B2 B1 Ru1 136.9(3) . .
Mo1 B1 Ru1 88.41(15) . .
B2 B1 Mo1 64.20(19) . 2_655
Mo1 B1 Mo1 79.08(13) . 2_655
Ru1 B1 Mo1 73.67(12) . 2_655
B2 B1 H1 106(2) . .
Mo1 B1 H1 135(2) . .
Ru1 B1 H1 114(2) . .
Mo1 B1 H1 144(2) 2_655 .
B1 B2 B2 118.5(2) . 2_655
B1 B2 Mo1 72.6(2) . 2_655
B2 B2 Mo1 72.20(19) 2_655 2_655
B1 B2 Mo1 60.9(2) . .
B2 B2 Mo1 63.17(18) 2_655 .
Mo1 B2 Mo1 77.14(14) 2_655 .
B1 B2 H2 119(2) . .
B2 B2 H2 118(2) 2_655 .
Mo1 B2 H2 148(2) 2_655 .
Mo1 B2 H2 134(2) . .
B1 Mo1 B2 85.33(16) . 2_655
B1 Mo1 B1 100.47(13) . 2_655
B2 Mo1 B1 43.22(12) 2_655 2_655
B1 Mo1 B2 43.64(12) . .
B2 Mo1 B2 44.64(16) 2_655 .
B1 Mo1 B2 77.45(15) 2_655 .
B1 Mo1 C4 91.91(15) . .
B2 Mo1 C4 112.89(17) 2_655 .
B1 Mo1 C4 150.84(16) 2_655 .
B2 Mo1 C4 94.42(16) . .
B1 Mo1 C8 112.78(15) . .
B2 Mo1 C8 86.30(16) 2_655 .
B1 Mo1 C8 116.43(15) 2_655 .
B2 Mo1 C8 90.99(15) . .
C4 Mo1 C8 34.89(16) . .
B1 Mo1 C7 147.29(15) . .
B2 Mo1 C7 94.55(15) 2_655 .
B1 Mo1 C7 101.61(15) 2_655 .
B2 Mo1 C7 119.88(15) . .
C4 Mo1 C7 58.00(16) . .
C8 Mo1 C7 34.89(15) . .
B1 Mo1 C5 105.91(16) . .
B2 Mo1 C5 144.52(16) 2_655 .
B1 Mo1 C5 152.87(15) 2_655 .
B2 Mo1 C5 126.91(16) . .
C4 Mo1 C5 35.30(17) . .
C8 Mo1 C5 58.25(15) . .
C7 Mo1 C5 57.87(15) . .
B1 Mo1 C6 140.60(15) . .
B2 Mo1 C6 127.89(15) 2_655 .
B1 Mo1 C6 118.14(15) 2_655 .
B2 Mo1 C6 148.60(15) . .
C4 Mo1 C6 58.20(15) . .
C8 Mo1 C6 57.90(15) . .
C7 Mo1 C6 34.47(15) . .
C5 Mo1 C6 34.92(15) . .
B1 Mo1 Ru1 103.58(11) . 2_655
B2 Mo1 Ru1 94.58(10) 2_655 2_655
B1 Mo1 Ru1 51.77(10) 2_655 2_655
B2 Mo1 Ru1 114.91(11) . 2_655
C4 Mo1 Ru1 149.58(12) . 2_655
C8 Mo1 Ru1 143.56(11) . 2_655
C7 Mo1 Ru1 109.02(11) . 2_655
C5 Mo1 Ru1 114.38(12) . 2_655
C6 Mo1 Ru1 94.99(10) . 2_655
B1 Mo1 Mo1 53.78(11) . 2_655
B2 Mo1 Mo1 53.76(12) 2_655 2_655
B1 Mo1 Mo1 47.14(10) 2_655 2_655
B2 Mo1 Mo1 49.10(11) . 2_655
C4 Mo1 Mo1 141.17(12) . 2_655
C8 Mo1 Mo1 136.20(11) . 2_655
C7 Mo1 Mo1 145.54(11) . 2_655
C5 Mo1 Mo1 156.53(11) . 2_655
C6 Mo1 Mo1 160.60(11) . 2_655
Ru1 Mo1 Mo1 66.089(9) 2_655 2_655
B1 Mo1 Ru1 47.54(11) . .
B2 Mo1 Ru1 109.01(11) 2_655 .
B1 Mo1 Ru1 90.19(10) 2_655 .
B2 Mo1 Ru1 84.22(10) . .
C4 Mo1 Ru1 117.12(12) . .
C8 Mo1 Ru1 151.28(11) . .
C7 Mo1 Ru1 154.81(11) . .
C5 Mo1 Ru1 102.91(11) . .
C6 Mo1 Ru1 120.45(11) . .
Ru1 Mo1 Ru1 61.506(12) 2_655 .
Mo1 Mo1 Ru1 55.515(8) 2_655 .
C2 Ru1 C3 93.9(2) . .
C2 Ru1 C1 95.43(19) . .
C3 Ru1 C1 92.80(19) . .
C2 Ru1 B1 150.08(16) . .
C3 Ru1 B1 85.06(18) . .
C1 Ru1 B1 114.50(17) . .
C2 Ru1 Mo1 96.89(13) . 2_655
C3 Ru1 Mo1 102.30(14) . 2_655
C1 Ru1 Mo1 159.77(13) . 2_655
B1 Ru1 Mo1 54.56(10) . 2_655
C2 Ru1 Ru1 78.93(12) . 2_655
C3 Ru1 Ru1 163.35(14) . 2_655
C1 Ru1 Ru1 102.75(13) . 2_655
B1 Ru1 Ru1 93.73(10) . 2_655
Mo1 Ru1 Ru1 64.214(9) 2_655 2_655
C2 Ru1 Mo1 132.55(12) . .
C3 Ru1 Mo1 128.61(15) . .
C1 Ru1 Mo1 101.60(13) . .
B1 Ru1 Mo1 44.04(10) . .
Mo1 Ru1 Mo1 58.396(11) 2_655 .
Ru1 Ru1 Mo1 54.279(8) 2_655 .

loop_
_geom_bond_atom_site_label_1
_geom_bond_atom_site_label_2
_geom_bond_distance
_geom_bond_site_symmetry_2
C1 O1 1.143(5) .
C1 Ru1 1.928(4) .
C2 O2 1.151(5) .
C2 Ru1 1.877(4) .
C3 O3 1.144(6) .
C3 Ru1 1.884(4) .
C4 C8 1.409(7) .
C4 C5 1.431(7) .
C4 C9 1.502(7) .
C4 Mo1 2.346(4) .
C5 C6 1.433(6) .
C5 C10 1.501(7) .
C5 Mo1 2.372(4) .
C6 C7 1.415(6) .
C6 C11 1.501(6) .
C6 Mo1 2.403(4) .
C7 C8 1.417(6) .
C7 C12 1.515(7) .
C7 Mo1 2.371(4) .
C8 C13 1.506(7) .
C8 Mo1 2.354(4) .
C9 H9A 0.9800 .
C9 H9B 0.9800 .
C9 H9C 0.9800 .
C10 H10A 0.9800 .
C10 H10B 0.9800 .
C10 H10C 0.9800 .
C11 H11A 0.9800 .
C11 H11B 0.9800 .
C11 H11C 0.9800 .
C12 H12A 0.9800 .
C12 H12B 0.9800 .
C12 H12C 0.9800 .
C13 H13A 0.9800 .
C13 H13B 0.9800 .
C13 H13C 0.9800 .
B1 B2 1.622(5) .
B1 Mo1 2.054(4) .
B1 Ru1 2.179(4) .
B1 Mo1 2.260(4) 2_655
B1 H1 1.080(19) .
B2 B2 1.679(7) 2_655
B2 Mo1 2.133(4) 2_655
B2 Mo1 2.276(4) .
B2 H2 1.224(19) .
Mo1 B2 2.133(4) 2_655
Mo1 B1 2.260(4) 2_655
Mo1 Ru1 2.6624(4) 2_655
Mo1 Mo1 2.7511(5) 2_655
Mo1 Ru1 2.9529(4) .
Ru1 Mo1 2.6625(4) 2_655
Ru1 Ru1 2.8822(5) 2_655

loop_
_geom_torsion_atom_site_label_1
_geom_torsion_atom_site_label_2
_geom_torsion_atom_site_label_3
_geom_torsion_atom_site_label_4
_geom_torsion
_geom_torsion_site_symmetry_1
_geom_torsion_site_symmetry_4
C8 C4 C5 C6 -0.3(4) . .
C9 C4 C5 C6 173.4(4) . .
Mo1 C4 C5 C6 -65.4(3) . .
C8 C4 C5 C10 -171.1(4) . .
C9 C4 C5 C10 2.5(7) . .
Mo1 C4 C5 C10 123.8(4) . .
C8 C4 C5 Mo1 65.1(3) . .
C9 C4 C5 Mo1 -121.3(4) . .
C4 C5 C6 C7 0.9(4) . .
C10 C5 C6 C7 171.8(4) . .
Mo1 C5 C6 C7 -62.9(3) . .
C4 C5 C6 C11 -166.7(4) . .
C10 C5 C6 C11 4.2(6) . .
Mo1 C5 C6 C11 129.5(4) . .
C4 C5 C6 Mo1 63.8(2) . .
C10 C5 C6 Mo1 -125.3(4) . .
C5 C6 C7 C8 -1.2(4) . .
C11 C6 C7 C8 166.2(4) . .
Mo1 C6 C7 C8 -63.9(3) . .
C5 C6 C7 C12 -176.8(4) . .
C11 C6 C7 C12 -9.3(6) . .
Mo1 C6 C7 C12 120.5(4) . .
C5 C6 C7 Mo1 62.8(2) . .
C11 C6 C7 Mo1 -129.8(4) . .
C5 C4 C8 C7 -0.4(4) . .
C9 C4 C8 C7 -174.1(4) . .
Mo1 C4 C8 C7 65.0(3) . .
C5 C4 C8 C13 171.6(4) . .
C9 C4 C8 C13 -2.1(7) . .
Mo1 C4 C8 C13 -123.0(4) . .
C5 C4 C8 Mo1 -65.4(3) . .
C9 C4 C8 Mo1 120.9(4) . .
C6 C7 C8 C4 1.0(4) . .
C12 C7 C8 C4 176.6(4) . .
Mo1 C7 C8 C4 -64.3(3) . .
C6 C7 C8 C13 -171.0(4) . .
C12 C7 C8 C13 4.6(7) . .
Mo1 C7 C8 C13 123.7(4) . .
C6 C7 C8 Mo1 65.3(3) . .
C12 C7 C8 Mo1 -119.1(4) . .
Mo1 B1 B2 B2 -27.1(4) . 2_655
Ru1 B1 B2 B2 44.4(6) . 2_655
Mo1 B1 B2 B2 57.7(4) 2_655 2_655
Mo1 B1 B2 Mo1 -84.71(11) . 2_655
Ru1 B1 B2 Mo1 -13.3(3) . 2_655
Ru1 B1 B2 Mo1 71.4(3) . .
Mo1 B1 B2 Mo1 84.71(11) 2_655 .
